data_4347801
loop_
_publ_author_name
'Hilbert, Jessica'
'N\"ather, Christian'
'Weihrich, Richard'
'Bensch, Wolfgang'

_publ_section_title
;
 Room-Temperature Synthesis of Thiostannates from {[Ni(tren)]2[Sn2S6]}n.
;
_journal_issue 16
_journal_name_full 'Inorganic chemistry'
_journal_page_first 7859
_journal_page_last 7865
_journal_paper_doi 10.1021/acs.inorgchem.6b00625
_journal_volume 55
_journal_year 2016
_chemical_formula_moiety 'Sn2S6, 2NiC9H28N6, 2H2O'
_chemical_formula_sum 'C18 H60 N12 Ni2 O2 S6 Sn2'
_chemical_formula_weight 1023.94
_chemical_name_common '[Ni(tren)(1,2-dap)]2[Sn2S6]*2H2O'
_chemical_name_systematic
;
 '[Ni(C6H18N4)(C3H10N2)]2[Sn2S6]*2H2O'
;
_space_group_crystal_system monoclinic
_space_group_IT_number 14
_space_group_name_Hall '-P 2yn'
_space_group_name_H-M_alt 'P 1 21/n 1'
_atom_sites_solution_hydrogens mixed
_audit_creation_method SHELXL-2014
_cell_angle_alpha 90
_cell_angle_beta 113.263(2)
_cell_angle_gamma 90
_cell_formula_units_Z 2
_cell_length_a 12.9264(3)
_cell_length_b 10.1627(3)
_cell_length_c 15.6585(4)
_cell_measurement_reflns_used 4120
_cell_measurement_temperature 200(2)
_cell_measurement_theta_max 27.005
_cell_measurement_theta_min 1.74
_cell_volume 1889.78(9)
_computing_cell_refinement 'STOE-IPDS Program Package'
_computing_data_collection 'STOE-IPDS Program Package'
_computing_data_reduction 'STOE-IPDS Program Package'
_computing_molecular_graphics 'Bruker SHELXTL'
_computing_publication_material 'Bruker SHELXTL'
_computing_structure_refinement 'SHELXL-2014 (Sheldrick, 2014)'
_computing_structure_solution 'SHELXS-97 (Sheldrick, 1990)'
_diffrn_ambient_temperature 200(2)
_diffrn_detector_area_resol_mean '\f scans'
_diffrn_measured_fraction_theta_full 1.000
_diffrn_measured_fraction_theta_max 1.000
_diffrn_measurement_device_type graphite
_diffrn_measurement_method 'Stoe Imaging Plate Diffraction System'
_diffrn_radiation_type MoK\a
_diffrn_radiation_wavelength 0.71073
_diffrn_reflns_av_R_equivalents 0.0345
_diffrn_reflns_av_unetI/netI 0.0190
_diffrn_reflns_Laue_measured_fraction_full 1.000
_diffrn_reflns_Laue_measured_fraction_max 1.000
_diffrn_reflns_limit_h_max 16
_diffrn_reflns_limit_h_min -16
_diffrn_reflns_limit_k_max 12
_diffrn_reflns_limit_k_min -12
_diffrn_reflns_limit_l_max 19
_diffrn_reflns_limit_l_min -19
_diffrn_reflns_number 26578
_diffrn_reflns_point_group_measured_fraction_full 1.000
_diffrn_reflns_point_group_measured_fraction_max 1.000
_diffrn_reflns_theta_full 25.242
_diffrn_reflns_theta_max 27.005
_diffrn_reflns_theta_min 1.740
_diffrn_source 'fine-focus sealed tube'
_exptl_absorpt_coefficient_mu 2.656
_exptl_absorpt_correction_T_max 0.7825
_exptl_absorpt_correction_T_min 0.4488
_exptl_absorpt_correction_type numerical
_exptl_absorpt_process_details 'X-Shape (STOE & CIE, 1998)'
_exptl_crystal_colour purple
_exptl_crystal_density_diffrn 1.799
_exptl_crystal_density_method 'not measured'
_exptl_crystal_description prism
_exptl_crystal_F_000 1040
_exptl_crystal_size_max 0.22
_exptl_crystal_size_mid 0.15
_exptl_crystal_size_min 0.07
_refine_diff_density_max 0.511
_refine_diff_density_min -0.780
_refine_diff_density_rms 0.082
_refine_ls_extinction_coef 0.0011(2)
_refine_ls_extinction_expression Fc^*^=kFc[1+0.001xFc^2^\l^3^/sin(2\q)]^-1/4^
_refine_ls_extinction_method SHELXL
_refine_ls_goodness_of_fit_ref 1.067
_refine_ls_hydrogen_treatment constr
_refine_ls_matrix_type full
_refine_ls_number_parameters 209
_refine_ls_number_reflns 4120
_refine_ls_number_restraints 0
_refine_ls_restrained_S_all 1.067
_refine_ls_R_factor_all 0.0288
_refine_ls_R_factor_gt 0.0239
_refine_ls_shift/su_max 0.002
_refine_ls_shift/su_mean 0.000
_refine_ls_structure_factor_coef Fsqd
_refine_ls_weighting_details 'w=1/[\s^2^(Fo^2^)+(0.0390P)^2^+0.1858P] where P=(Fo^2^+2Fc^2^)/3'
_refine_ls_weighting_scheme calc
_refine_ls_wR_factor_gt 0.0575
_refine_ls_wR_factor_ref 0.0589
_reflns_Friedel_coverage 0.000
_reflns_number_gt 3712
_reflns_number_total 4120
_reflns_threshold_expression 'I > 2\s(I)'
_cod_data_source_file ic6b00625_si_004.cif
_cod_data_source_block jh1538
_cod_original_sg_symbol_H-M 'P 21/n'
_cod_database_code 4347801
_shelx_space_group_comment
;
The symmetry employed for this shelxl refinement is uniquely defined
by the following loop, which should always be used as a source of
symmetry information in preference to the above space-group names.
They are only intended as comments.
;
_shelxl_version_number 2014-3

loop_
_space_group_symop_operation_xyz
'x, y, z'
'-x+1/2, y+1/2, -z+1/2'
'-x, -y, -z'
'x-1/2, -y-1/2, z-1/2'

loop_
_atom_site_label
_atom_site_type_symbol
_atom_site_fract_x
_atom_site_fract_y
_atom_site_fract_z
_atom_site_U_iso_or_equiv
_atom_site_adp_type
_atom_site_occupancy
_atom_site_site_symmetry_order
_atom_site_calc_flag
_atom_site_refinement_flags_posn
_atom_site_refinement_flags_adp
_atom_site_refinement_flags_occupancy
_atom_site_disorder_assembly
_atom_site_disorder_group
Sn1 Sn 0.12227(2) 0.56526(2) 0.50126(2) 0.02261(6) Uani 1 1 d . . . . .
S1 S 0.21625(5) 0.46317(8) 0.41897(5) 0.03877(16) Uani 1 1 d . . . . .
S2 S 0.21737(5) 0.74666(6) 0.58912(4) 0.03058(14) Uani 1 1 d . . . . .
S3 S 0.07769(5) 0.40541(6) 0.59896(4) 0.02957(14) Uani 1 1 d . . . . .
Ni1 Ni 0.46868(2) 0.35154(3) 0.73560(2) 0.02258(8) Uani 1 1 d . . . . .
N1 N 0.58899(16) 0.50110(19) 0.79908(13) 0.0257(4) Uani 1 1 d . . . . .
C1 C 0.6777(2) 0.4356(3) 0.87839(18) 0.0333(6) Uani 1 1 d . . . . .
H1A H 0.7324 0.5017 0.9170 0.040 Uiso 1 1 calc R U . . .
H1B H 0.7186 0.3719 0.8553 0.040 Uiso 1 1 calc R U . . .
C2 C 0.6252(2) 0.3645(3) 0.93645(17) 0.0365(6) Uani 1 1 d . . . . .
H2A H 0.6818 0.3058 0.9816 0.044 Uiso 1 1 calc R U . . .
H2B H 0.6007 0.4293 0.9718 0.044 Uiso 1 1 calc R U . . .
N2 N 0.52773(17) 0.2862(2) 0.87604(14) 0.0296(4) Uani 1 1 d . . . . .
H1N H 0.4713 0.2931 0.8967 0.035 Uiso 1 1 calc R U . . .
H2N H 0.5478 0.1999 0.8790 0.035 Uiso 1 1 calc R U . . .
C3 C 0.5351(2) 0.6103(3) 0.82985(19) 0.0332(5) Uani 1 1 d . . . . .
H3A H 0.5190 0.6839 0.7850 0.040 Uiso 1 1 calc R U . . .
H3B H 0.5883 0.6428 0.8911 0.040 Uiso 1 1 calc R U . . .
C4 C 0.4260(2) 0.5683(3) 0.8376(2) 0.0353(6) Uani 1 1 d . . . . .
H4A H 0.4431 0.5147 0.8944 0.042 Uiso 1 1 calc R U . . .
H4B H 0.3832 0.6469 0.8421 0.042 Uiso 1 1 calc R U . . .
N3 N 0.35805(17) 0.4906(2) 0.75477(15) 0.0321(5) Uani 1 1 d . . . . .
H3N H 0.3282 0.5437 0.7041 0.038 Uiso 1 1 calc R U . . .
H4N H 0.3008 0.4491 0.7638 0.038 Uiso 1 1 calc R U . . .
C5 C 0.6289(2) 0.5474(3) 0.72808(19) 0.0347(6) Uani 1 1 d . . . . .
H5A H 0.6825 0.4829 0.7213 0.042 Uiso 1 1 calc R U . . .
H5B H 0.6684 0.6325 0.7476 0.042 Uiso 1 1 calc R U . . .
C6 C 0.5291(2) 0.5638(3) 0.63577(19) 0.0380(6) Uani 1 1 d . . . . .
H6A H 0.4793 0.6347 0.6408 0.046 Uiso 1 1 calc R U . . .
H6B H 0.5559 0.5885 0.5868 0.046 Uiso 1 1 calc R U . . .
N4 N 0.46594(19) 0.4388(2) 0.61077(15) 0.0334(5) Uani 1 1 d . . . . .
H5N H 0.4984 0.3838 0.5827 0.040 Uiso 1 1 calc R U . . .
H6N H 0.3937 0.4542 0.5707 0.040 Uiso 1 1 calc R U . . .
N11 N 0.56147(16) 0.1895(2) 0.70968(14) 0.0286(4) Uani 1 1 d . . . . .
H7N H 0.6104 0.2193 0.6853 0.034 Uiso 0.62 1 calc R U P A 1
H8N H 0.6009 0.1452 0.7632 0.034 Uiso 0.62 1 calc R U P A 1
H9N H 0.5766 0.2073 0.6588 0.034 Uiso 0.38 1 calc R U P B 2
H10N H 0.6281 0.1787 0.7593 0.034 Uiso 0.38 1 calc R U P B 2
C11 C 0.4728(4) 0.1015(4) 0.6409(4) 0.0319(9) Uani 0.62 1 d . . P C 1
H11 H 0.4427 0.1423 0.5776 0.038 Uiso 0.62 1 calc R U P C 1
C12 C 0.3795(4) 0.0844(5) 0.6756(4) 0.0348(11) Uani 0.62 1 d . . P C 1
H12A H 0.3176 0.0314 0.6308 0.042 Uiso 0.62 1 calc R U P C 1
H12B H 0.4086 0.0381 0.7362 0.042 Uiso 0.62 1 calc R U P C 1
C11' C 0.4929(6) 0.0668(6) 0.6939(6) 0.0295(13) Uani 0.38 1 d . . P C 2
H11' H 0.4945 0.0297 0.7536 0.035 Uiso 0.38 1 calc R U P C 2
C12' C 0.3767(7) 0.1091(9) 0.6310(7) 0.0347(18) Uani 0.38 1 d . . P C 2
H12C H 0.3248 0.0329 0.6141 0.042 Uiso 0.38 1 calc R U P C 2
H12D H 0.3774 0.1482 0.5732 0.042 Uiso 0.38 1 calc R U P C 2
N12 N 0.33833(18) 0.2136(2) 0.68594(18) 0.0387(5) Uani 1 1 d . . . . .
H11N H 0.3032 0.2085 0.7261 0.046 Uiso 0.62 1 calc R U P C 1
H12N H 0.2868 0.2409 0.6299 0.046 Uiso 0.62 1 calc R U P C 1
H13N H 0.3270 0.1749 0.7340 0.046 Uiso 0.38 1 calc R U P C 2
H14N H 0.2731 0.2529 0.6479 0.046 Uiso 0.38 1 calc R U P C 2
C13 C 0.5272(3) -0.0356(3) 0.6385(3) 0.0584(9) Uani 1 1 d . . . . .
H13A H 0.4706 -0.0934 0.5942 0.088 Uiso 0.62 1 calc R U P C 1
H13B H 0.5901 -0.0239 0.6193 0.088 Uiso 0.62 1 calc R U P C 1
H13C H 0.5548 -0.0752 0.7006 0.088 Uiso 0.62 1 calc R U P C 1
H13D H 0.4803 -0.1143 0.6298 0.088 Uiso 0.38 1 calc R U P C 2
H13E H 0.5167 0.0010 0.5778 0.088 Uiso 0.38 1 calc R U P C 2
H13F H 0.6065 -0.0591 0.6726 0.088 Uiso 0.38 1 calc R U P C 2
O1 O 0.65416(19) 0.2665(2) 0.56698(16) 0.0508(5) Uani 1 1 d . . . . .
H1O1 H 0.6911 0.3369 0.5774 0.076 Uiso 1 1 d R U . . .
H2O1 H 0.6746 0.2424 0.5247 0.076 Uiso 1 1 d R U . . .

loop_
_atom_site_aniso_label
_atom_site_aniso_U_11
_atom_site_aniso_U_22
_atom_site_aniso_U_33
_atom_site_aniso_U_23
_atom_site_aniso_U_13
_atom_site_aniso_U_12
Sn1 0.02153(9) 0.02445(9) 0.02327(9) -0.00155(6) 0.01036(6) -0.00184(5)
S1 0.0312(3) 0.0497(4) 0.0429(4) -0.0219(3) 0.0227(3) -0.0114(3)
S2 0.0298(3) 0.0282(3) 0.0350(3) -0.0069(2) 0.0141(2) -0.0059(2)
S3 0.0245(3) 0.0318(3) 0.0291(3) 0.0087(2) 0.0072(2) -0.0011(2)
Ni1 0.02215(14) 0.02468(15) 0.02149(15) -0.00060(11) 0.00924(11) 0.00044(11)
N1 0.0264(9) 0.0265(10) 0.0263(9) -0.0015(8) 0.0128(8) -0.0006(8)
C1 0.0289(12) 0.0366(14) 0.0285(12) -0.0040(10) 0.0050(10) -0.0029(10)
C2 0.0403(14) 0.0414(15) 0.0223(11) 0.0012(10) 0.0065(10) -0.0005(11)
N2 0.0345(10) 0.0312(11) 0.0265(10) 0.0035(8) 0.0157(8) -0.0002(9)
C3 0.0364(13) 0.0265(12) 0.0386(14) -0.0067(10) 0.0168(11) -0.0013(10)
C4 0.0366(13) 0.0345(14) 0.0415(14) -0.0090(11) 0.0226(12) 0.0014(10)
N3 0.0277(10) 0.0315(11) 0.0396(11) -0.0039(9) 0.0161(9) 0.0024(8)
C5 0.0334(12) 0.0387(14) 0.0373(13) 0.0042(11) 0.0196(11) -0.0040(10)
C6 0.0446(15) 0.0422(15) 0.0332(13) 0.0120(11) 0.0217(12) 0.0028(12)
N4 0.0367(11) 0.0401(12) 0.0240(10) 0.0049(9) 0.0126(9) 0.0076(9)
N11 0.0263(9) 0.0291(10) 0.0321(10) -0.0026(8) 0.0132(8) -0.0013(8)
C11 0.036(2) 0.029(2) 0.032(2) -0.0073(19) 0.0148(19) -0.0027(17)
C12 0.032(2) 0.031(3) 0.044(3) -0.006(2) 0.018(3) -0.0084(18)
C11' 0.034(3) 0.022(3) 0.031(4) -0.001(3) 0.012(3) -0.003(3)
C12' 0.027(4) 0.031(4) 0.040(5) -0.011(4) 0.008(4) -0.005(3)
N12 0.0260(10) 0.0361(12) 0.0518(14) -0.0096(10) 0.0129(10) -0.0035(9)
C13 0.0499(18) 0.0431(17) 0.086(3) -0.0260(18) 0.0305(18) -0.0030(14)
O1 0.0585(13) 0.0551(13) 0.0533(13) -0.0025(10) 0.0376(11) -0.0142(11)

loop_
_atom_type_symbol
_atom_type_description
_atom_type_scat_dispersion_real
_atom_type_scat_dispersion_imag
_atom_type_scat_source
C C 0.0033 0.0016 'International Tables Vol C Tables 4.2.6.8 and 6.1.1.4'
H H 0.0000 0.0000 'International Tables Vol C Tables 4.2.6.8 and 6.1.1.4'
N N 0.0061 0.0033 'International Tables Vol C Tables 4.2.6.8 and 6.1.1.4'
O O 0.0106 0.0060 'International Tables Vol C Tables 4.2.6.8 and 6.1.1.4'
S S 0.1246 0.1234 'International Tables Vol C Tables 4.2.6.8 and 6.1.1.4'
Ni Ni 0.3393 1.1124 'International Tables Vol C Tables 4.2.6.8 and 6.1.1.4'
Sn Sn -0.6537 1.4246 'International Tables Vol C Tables 4.2.6.8 and 6.1.1.4'

loop_
_geom_angle_atom_site_label_1
_geom_angle_atom_site_label_2
_geom_angle_atom_site_label_3
_geom_angle
_geom_angle_site_symmetry_3
S1 Sn1 S2 114.08(2) .
S1 Sn1 S3 110.60(3) .
S2 Sn1 S3 110.72(2) .
S1 Sn1 S3 110.31(2) 3_566
S2 Sn1 S3 117.16(2) 3_566
S3 Sn1 S3 91.81(2) 3_566
Sn1 S3 Sn1 88.185(19) 3_566
N12 Ni1 N3 90.58(9) .
N12 Ni1 N1 171.43(9) .
N3 Ni1 N1 82.31(8) .
N12 Ni1 N2 94.73(9) .
N3 Ni1 N2 92.78(8) .
N1 Ni1 N2 80.91(8) .
N12 Ni1 N4 102.62(10) .
N3 Ni1 N4 94.87(9) .
N1 Ni1 N4 82.84(8) .
N2 Ni1 N4 160.93(8) .
N12 Ni1 N11 81.11(8) .
N3 Ni1 N11 171.68(8) .
N1 Ni1 N11 105.94(7) .
N2 Ni1 N11 87.55(8) .
N4 Ni1 N11 87.38(8) .
C5 N1 C1 113.0(2) .
C5 N1 C3 110.7(2) .
C1 N1 C3 111.8(2) .
C5 N1 Ni1 106.56(15) .
C1 N1 Ni1 104.68(15) .
C3 N1 Ni1 109.63(15) .
N1 C1 C2 109.7(2) .
N2 C2 C1 110.1(2) .
C2 N2 Ni1 111.17(15) .
N1 C3 C4 112.5(2) .
N3 C4 C3 109.2(2) .
C4 N3 Ni1 106.35(15) .
N1 C5 C6 109.5(2) .
N4 C6 C5 109.3(2) .
C6 N4 Ni1 107.89(16) .
C11' N11 Ni1 109.2(3) .
C11 N11 Ni1 105.22(19) .
N11 C11 C12 107.3(4) .
N11 C11 C13 108.8(3) .
C12 C11 C13 109.5(4) .
N12 C12 C11 108.4(4) .
N11 C11' C12' 104.2(6) .
N11 C11' C13 112.1(5) .
C12' C11' C13 105.2(6) .
C11' C12' N12 106.6(6) .
C12 N12 Ni1 111.8(2) .
C12' N12 Ni1 106.0(3) .

loop_
_geom_bond_atom_site_label_1
_geom_bond_atom_site_label_2
_geom_bond_distance
_geom_bond_site_symmetry_2
Sn1 S1 2.3343(7) .
Sn1 S2 2.3380(6) .
Sn1 S3 2.4512(6) .
Sn1 S3 2.4553(6) 3_566
S3 Sn1 2.4553(6) 3_566
Ni1 N12 2.091(2) .
Ni1 N3 2.115(2) .
Ni1 N1 2.1204(19) .
Ni1 N2 2.129(2) .
Ni1 N4 2.134(2) .
Ni1 N11 2.167(2) .
N1 C5 1.475(3) .
N1 C1 1.475(3) .
N1 C3 1.488(3) .
C1 C2 1.515(4) .
C2 N2 1.475(3) .
C3 C4 1.524(4) .
C4 N3 1.475(3) .
C5 C6 1.519(4) .
C6 N4 1.477(4) .
N11 C11' 1.493(7) .
N11 C11 1.516(5) .
C11 C12 1.517(7) .
C11 C13 1.567(5) .
C12 N12 1.449(6) .
C11' C12' 1.497(11) .
C11' C13 1.528(8) .
C12' N12 1.566(9) .
